data_7152143
loop_
_publ_author_name
'Xia, Ziming'
'Wang, Kuo'
'Zheng, Jiening'
'Ma, Zheyong'
'Jiang, Zhanguo'
'Wang, Xiaoxia'
'Lv, Xin'

_publ_section_title
;
 Copper-catalyzed domino intramolecular cyclization: a facile and
 efficient approach to polycyclic indole derivatives.
;
_journal_issue 8
_journal_name_full 'Organic &amp; biomolecular chemistry'
_journal_page_first 1602
_journal_page_last 1611
_journal_paper_doi 10.1039/c1ob06488f
_journal_volume 10
_journal_year 2012
_chemical_formula_sum 'C15 H9 N O2'
_chemical_formula_weight 235.23
_chemical_name_systematic
;
?
;
_space_group_IT_number 14
_symmetry_cell_setting monoclinic
_symmetry_space_group_name_Hall '-P 2ybc'
_symmetry_space_group_name_H-M 'P 1 21/c 1'
_atom_sites_solution_hydrogens geom
_atom_sites_solution_primary direct
_atom_sites_solution_secondary difmap
_audit_creation_method SHELXL-97
_cell_angle_alpha 90.00
_cell_angle_beta 108.92
_cell_angle_gamma 90.00
_cell_formula_units_Z 4
_cell_length_a 12.2370(13)
_cell_length_b 7.6556(8)
_cell_length_c 12.2370(13)
_cell_measurement_temperature 296(2)
_cell_volume 1084.4(2)
_computing_cell_refinement 'Bruker XSCANS'
_computing_data_collection 'Bruker XSCANS'
_computing_data_reduction 'Bruker SHELXTL'
_computing_molecular_graphics 'Bruker SHELXTL'
_computing_publication_material 'Bruker SHELXTL'
_computing_structure_refinement 'SHELXL-97 (Sheldrick, 1997)'
_computing_structure_solution 'SHELXS-97 (Sheldrick, 1990)'
_diffrn_ambient_temperature 296(2)
_diffrn_measured_fraction_theta_full 0.980
_diffrn_measured_fraction_theta_max 0.980
_diffrn_measurement_device_type 'Bruker P4'
_diffrn_measurement_method '\w scans'
_diffrn_radiation_monochromator graphite
_diffrn_radiation_source 'fine-focus sealed tube'
_diffrn_radiation_type MoK\a
_diffrn_radiation_wavelength 0.71073
_diffrn_reflns_av_R_equivalents 0.1583
_diffrn_reflns_av_sigmaI/netI 0.0991
_diffrn_reflns_limit_h_max 15
_diffrn_reflns_limit_h_min -15
_diffrn_reflns_limit_k_max 9
_diffrn_reflns_limit_k_min -8
_diffrn_reflns_limit_l_max 15
_diffrn_reflns_limit_l_min -12
_diffrn_reflns_number 9119
_diffrn_reflns_theta_full 27.57
_diffrn_reflns_theta_max 27.57
_diffrn_reflns_theta_min 1.76
_exptl_absorpt_coefficient_mu 0.097
_exptl_absorpt_correction_T_max 0.990
_exptl_absorpt_correction_T_min 0.970
_exptl_absorpt_correction_type none
_exptl_crystal_colour colourless
_exptl_crystal_density_diffrn 1.441
_exptl_crystal_density_method 'not measured'
_exptl_crystal_description block
_exptl_crystal_F_000 488
_exptl_crystal_size_max 0.348
_exptl_crystal_size_mid 0.259
_exptl_crystal_size_min 0.101
_refine_diff_density_max 0.461
_refine_diff_density_min -0.570
_refine_diff_density_rms 0.105
_refine_ls_extinction_coef 0.025(5)
_refine_ls_extinction_expression Fc^*^=kFc[1+0.001xFc^2^\l^3^/sin(2\q)]^-1/4^
_refine_ls_extinction_method SHELXL
_refine_ls_goodness_of_fit_ref 0.901
_refine_ls_hydrogen_treatment mixed
_refine_ls_matrix_type full
_refine_ls_number_parameters 164
_refine_ls_number_reflns 2452
_refine_ls_number_restraints 0
_refine_ls_restrained_S_all 0.901
_refine_ls_R_factor_all 0.1756
_refine_ls_R_factor_gt 0.0983
_refine_ls_shift/su_max 0.000
_refine_ls_shift/su_mean 0.000
_refine_ls_structure_factor_coef Fsqd
_refine_ls_weighting_details 'calc w=1/[\s^2^(Fo^2^)+(0.1000P)^2^+3.4650P] where P=(Fo^2^+2Fc^2^)/3'
_refine_ls_weighting_scheme calc
_refine_ls_wR_factor_gt 0.2342
_refine_ls_wR_factor_ref 0.3158
_reflns_number_gt 1074
_reflns_number_total 2452
_reflns_threshold_expression >2sigma(I)
_cod_data_source_file c1ob06488f.txt
_cod_data_source_block a
_cod_depositor_comments
;
The following automatic conversions were performed:

'_symmetry_cell_setting' value 'Monoclinic' changed to 'monoclinic'
according to /home/saulius/struct/CIF-dictionaries/cif_core.dic
dictionary named 'cif_core.dic' version 2.4.1 from 2010-06-29.

Automatic conversion script
Id: cif_fix_values 1715 2011-07-08 13:25:40Z adriana 
;
_cod_original_cell_volume 1084.5(2)
_cod_original_sg_symbol_H-M P2(1)/c
_cod_database_code 7152143

loop_
_symmetry_equiv_pos_as_xyz
'x, y, z'
'-x, y+1/2, -z+1/2'
'-x, -y, -z'
'x, -y-1/2, z-1/2'

loop_
_atom_site_label
_atom_site_type_symbol
_atom_site_fract_x
_atom_site_fract_y
_atom_site_fract_z
_atom_site_U_iso_or_equiv
_atom_site_adp_type
_atom_site_occupancy
_atom_site_symmetry_multiplicity
_atom_site_calc_flag
_atom_site_refinement_flags
O2 O 0.0811(3) 0.2356(4) 0.5210(3) 0.0648(10) Uani 1 1 d .
O1 O -0.0215(3) 0.5385(5) 0.2297(3) 0.0683(10) Uani 1 1 d .
N1 N -0.0637(3) 0.3735(5) 0.3655(3) 0.0573(10) Uani 1 1 d .
C9 C 0.0122(4) 0.4490(6) 0.3148(3) 0.0548(11) Uani 1 1 d .
C11 C 0.1624(4) 0.3031(6) 0.4750(4) 0.0577(11) Uani 1 1 d .
C8 C -0.0313(4) 0.2644(6) 0.4613(4) 0.0543(11) Uani 1 1 d .
C10 C 0.1312(4) 0.4026(6) 0.3779(4) 0.0574(11) Uani 1 1 d .
C5 C -0.1856(4) 0.3772(6) 0.3243(4) 0.0584(11) Uani 1 1 d .
C7 C -0.1222(4) 0.2004(7) 0.4862(4) 0.0648(12) Uani 1 1 d .
H7A H -0.1212 0.1277 0.5474 0.078 Uiso 1 1 calc R
C15 C 0.2189(4) 0.4666(7) 0.3368(5) 0.0690(13) Uani 1 1 d .
H15A H 0.2005 0.5343 0.2702 0.083 Uiso 1 1 calc R
C6 C -0.2585(4) 0.4619(7) 0.2297(4) 0.0664(13) Uani 1 1 d .
H6A H -0.2311 0.5337 0.1830 0.080 Uiso 1 1 calc R
C12 C 0.2759(5) 0.2608(7) 0.5360(5) 0.0721(14) Uani 1 1 d .
H12A H 0.2946 0.1918 0.6021 0.086 Uiso 1 1 calc R
C14 C 0.3317(5) 0.4271(8) 0.3970(5) 0.0796(16) Uani 1 1 d .
H14A H 0.3902 0.4700 0.3713 0.096 Uiso 1 1 calc R
C13 C 0.3598(5) 0.3253(8) 0.4945(5) 0.0799(16) Uani 1 1 d .
H13A H 0.4369 0.2995 0.5332 0.096 Uiso 1 1 calc R
C4 C -0.2214(4) 0.2679(7) 0.3982(4) 0.0652(13) Uani 1 1 d .
C2 C -0.4146(5) 0.3261(9) 0.2806(5) 0.0858(18) Uani 1 1 d .
H2A H -0.4935 0.3089 0.2641 0.103 Uiso 1 1 calc R
C3 C -0.3399(5) 0.2453(8) 0.3750(5) 0.0783(16) Uani 1 1 d .
H3A H -0.3675 0.1765 0.4229 0.094 Uiso 1 1 calc R
C1 C -0.3763(5) 0.4333(9) 0.2083(5) 0.0837(18) Uani 1 1 d .
H1A H -0.4299 0.4864 0.1450 0.100 Uiso 1 1 calc R

loop_
_atom_site_aniso_label
_atom_site_aniso_U_11
_atom_site_aniso_U_22
_atom_site_aniso_U_33
_atom_site_aniso_U_23
_atom_site_aniso_U_13
_atom_site_aniso_U_12
O2 0.065(2) 0.069(2) 0.0527(17) 0.0114(15) 0.0087(15) 0.0043(16)
O1 0.072(2) 0.070(2) 0.0580(19) 0.0134(17) 0.0131(15) 0.0020(17)
N1 0.058(2) 0.061(2) 0.0450(18) 0.0007(17) 0.0054(15) 0.0011(17)
C9 0.065(3) 0.053(2) 0.041(2) 0.0020(18) 0.0082(18) 0.000(2)
C11 0.059(2) 0.059(2) 0.049(2) -0.004(2) 0.0080(18) 0.000(2)
C8 0.057(2) 0.055(2) 0.046(2) 0.0008(19) 0.0088(18) 0.0039(19)
C10 0.061(3) 0.055(2) 0.049(2) -0.004(2) 0.0079(19) -0.002(2)
C5 0.058(2) 0.063(3) 0.046(2) -0.005(2) 0.0048(18) 0.006(2)
C7 0.075(3) 0.063(3) 0.055(3) 0.006(2) 0.020(2) -0.003(2)
C15 0.071(3) 0.067(3) 0.065(3) 0.000(2) 0.017(2) -0.006(2)
C6 0.064(3) 0.069(3) 0.058(3) 0.001(2) 0.008(2) 0.005(2)
C12 0.069(3) 0.071(3) 0.060(3) -0.002(2) -0.001(2) 0.006(3)
C14 0.062(3) 0.090(4) 0.085(4) -0.009(3) 0.021(3) -0.009(3)
C13 0.063(3) 0.085(4) 0.079(4) -0.014(3) 0.005(3) -0.003(3)
C4 0.070(3) 0.065(3) 0.055(3) -0.012(2) 0.013(2) 0.000(2)
C2 0.068(3) 0.104(5) 0.081(4) -0.019(4) 0.018(3) -0.003(3)
C3 0.068(3) 0.087(4) 0.077(3) -0.013(3) 0.021(3) -0.009(3)
C1 0.063(3) 0.097(4) 0.074(3) -0.011(3) -0.001(3) 0.016(3)

loop_
_atom_type_symbol
_atom_type_description
_atom_type_scat_dispersion_real
_atom_type_scat_dispersion_imag
_atom_type_scat_source
C C 0.0033 0.0016 'International Tables Vol C Tables 4.2.6.8 and 6.1.1.4'
H H 0.0000 0.0000 'International Tables Vol C Tables 4.2.6.8 and 6.1.1.4'
N N 0.0061 0.0033 'International Tables Vol C Tables 4.2.6.8 and 6.1.1.4'
O O 0.0106 0.0060 'International Tables Vol C Tables 4.2.6.8 and 6.1.1.4'

loop_
_geom_angle_atom_site_label_1
_geom_angle_atom_site_label_2
_geom_angle_atom_site_label_3
_geom_angle
C8 O2 C11 117.2(4)
C8 N1 C9 125.0(4)
C8 N1 C5 107.0(4)
C9 N1 C5 127.6(4)
O1 C9 N1 121.9(4)
O1 C9 C10 127.1(4)
N1 C9 C10 111.0(4)
C10 C11 C12 123.4(5)
C10 C11 O2 121.8(4)
C12 C11 O2 114.7(4)
C7 C8 O2 126.4(4)
C7 C8 N1 112.4(4)
O2 C8 N1 121.2(4)
C11 C10 C15 118.4(4)
C11 C10 C9 123.4(4)
C15 C10 C9 118.1(4)
C6 C5 C4 124.9(5)
C6 C5 N1 129.3(5)
C4 C5 N1 105.8(4)
C8 C7 C4 105.1(4)
C14 C15 C10 118.7(5)
C5 C6 C1 115.7(5)
C13 C12 C11 117.0(5)
C15 C14 C13 121.1(5)
C14 C13 C12 121.2(5)
C3 C4 C5 117.6(5)
C3 C4 C7 132.8(5)
C5 C4 C7 109.5(4)
C3 C2 C1 122.2(6)
C2 C3 C4 118.9(6)
C2 C1 C6 120.8(5)

loop_
_geom_bond_atom_site_label_1
_geom_bond_atom_site_label_2
_geom_bond_distance
O2 C8 1.350(5)
O2 C11 1.392(6)
O1 C9 1.202(5)
N1 C8 1.388(6)
N1 C9 1.398(6)
N1 C5 1.411(6)
C9 C10 1.454(6)
C11 C10 1.357(6)
C11 C12 1.386(6)
C8 C7 1.338(6)
C10 C15 1.412(7)
C5 C6 1.373(6)
C5 C4 1.403(7)
C7 C4 1.432(7)
C15 C14 1.371(7)
C6 C1 1.397(7)
C12 C13 1.376(8)
C14 C13 1.372(8)
C4 C3 1.395(7)
C2 C3 1.367(9)
C2 C1 1.395(9)
